data_4510140
loop_
_publ_author_name
'Henline, Kylie M.'
'Wang, Charles'
'Pike, Robert D.'
'Ahern, John C.'
'Sousa, Bryer'
'Patterson, Howard H.'
'Kerr, Andrew T.'
'Cahill, Christopher L.'

_publ_section_title
;
 Structure, Dynamics, and Photophysics in the Copper(I)
 Iodide--Tetrahydrothiophene System
;
_journal_issue 3
_journal_name_full 'Crystal Growth &amp; Design'
_journal_page_first 1449
_journal_paper_doi 10.1021/cg500005p
_journal_volume 14
_journal_year 2014
_chemical_formula_moiety 'C16 H32 Cu4 I4 S4'
_chemical_formula_sum 'C16 H32 Cu4 I4 S4'
_chemical_formula_weight 1114.41
_chemical_name_systematic
;
 ?
;
_space_group_crystal_system triclinic
_space_group_IT_number 2
_space_group_name_Hall '-P 1'
_space_group_name_H-M_alt 'P -1'
_symmetry_space_group_name_Hall '-P 1'
_symmetry_space_group_name_H-M 'P -1'
_atom_sites_solution_hydrogens geom
_audit_creation_method SHELXL-2013
_cell_angle_alpha 73.2170(10)
_cell_angle_beta 72.4319(12)
_cell_angle_gamma 69.2273(11)
_cell_formula_units_Z 2
_cell_length_a 9.5915(2)
_cell_length_b 10.8378(3)
_cell_length_c 15.7597(4)
_cell_measurement_temperature 100(2)
_cell_volume 1429.64(6)
_computing_cell_refinement 'SAINTPLUS (Bruker AXS, 2004)'
_computing_data_collection 'APEX2 (Bruker AXS, 2004)'
_computing_data_reduction SAINTPLUS
_computing_molecular_graphics 'SHELXLE (Hubschle, 2011)'
_computing_publication_material 'Mercury 3.1 (CCDC, 2013)'
_computing_structure_refinement 'SHELXL-2013 (Sheldrick, 2013)'
_computing_structure_solution 'SHELXS97 (Sheldrick, 1997)'
_diffrn_ambient_temperature 100(2)
_diffrn_measured_fraction_theta_full 0.777
_diffrn_measured_fraction_theta_max 0.975
_diffrn_measurement_device_type 'Bruker SMART APEX II CCD'
_diffrn_measurement_method '\w and \y'
_diffrn_radiation_monochromator graphite
_diffrn_radiation_type CuK\a
_diffrn_radiation_wavelength 1.54178
_diffrn_reflns_av_R_equivalents 0.0448
_diffrn_reflns_av_unetI/netI 0.0404
_diffrn_reflns_Laue_measured_fraction_full 0.777
_diffrn_reflns_Laue_measured_fraction_max 0.975
_diffrn_reflns_limit_h_max 10
_diffrn_reflns_limit_h_min -10
_diffrn_reflns_limit_k_max 12
_diffrn_reflns_limit_k_min -12
_diffrn_reflns_limit_l_max 17
_diffrn_reflns_limit_l_min -17
_diffrn_reflns_number 20327
_diffrn_reflns_point_group_measured_fraction_full 0.777
_diffrn_reflns_point_group_measured_fraction_max 0.975
_diffrn_reflns_theta_full 67.679
_diffrn_reflns_theta_max 58.940
_diffrn_reflns_theta_min 3.004
_exptl_absorpt_coefficient_mu 40.013
_exptl_absorpt_correction_T_max 0.2585
_exptl_absorpt_correction_T_min 0.0225
_exptl_absorpt_correction_type numerical
_exptl_absorpt_process_details 'SADABS (Sheldrick, 2004)'
_exptl_crystal_colour colourless
_exptl_crystal_density_diffrn 2.589
_exptl_crystal_F_000 1040
_exptl_crystal_size_max 0.27
_exptl_crystal_size_mid 0.12
_exptl_crystal_size_min 0.09
_refine_diff_density_max 1.854
_refine_diff_density_min -1.285
_refine_diff_density_rms 0.339
_refine_ls_extinction_method none
_refine_ls_goodness_of_fit_ref 1.163
_refine_ls_hydrogen_treatment constr
_refine_ls_matrix_type full
_refine_ls_number_parameters 241
_refine_ls_number_reflns 4004
_refine_ls_number_restraints 60
_refine_ls_restrained_S_all 1.156
_refine_ls_R_factor_all 0.0517
_refine_ls_R_factor_gt 0.0501
_refine_ls_shift/su_max 0.000
_refine_ls_shift/su_mean 0.000
_refine_ls_structure_factor_coef Fsqd
_refine_ls_weighting_details
;
 w=1/[\s^2^(Fo^2^)+(0.0417P)^2^+88.3817P]
 where P=(Fo^2^+2Fc^2^)/3
;
_refine_ls_weighting_scheme calc
_refine_ls_wR_factor_gt 0.1613
_refine_ls_wR_factor_ref 0.1621
_reflns_Friedel_coverage 0.000
_reflns_number_gt 3847
_reflns_number_total 4004
_reflns_threshold_expression 'I > 2\s(I)'
_cod_data_source_file cg500005p_si_006.cif
_cod_data_source_block P-1
_cod_database_code 4510140
_shelx_space_group_comment
;
The symmetry employed for this shelxl refinement is uniquely defined
by the following loop, which should always be used as a source of
symmetry information in preference to the above space-group names.
They are only intended as comments.
;
_shelx_estimated_absorpt_t_min 0.028
_shelx_estimated_absorpt_t_max 0.117
_shelxl_version_number 2013-2

loop_
_space_group_symop_operation_xyz
'x, y, z'
'-x, -y, -z'

loop_
_atom_site_label
_atom_site_type_symbol
_atom_site_fract_x
_atom_site_fract_y
_atom_site_fract_z
_atom_site_U_iso_or_equiv
_atom_site_adp_type
_atom_site_occupancy
_atom_site_site_symmetry_order
_atom_site_calc_flag
_atom_site_refinement_flags_posn
_atom_site_refinement_flags_adp
I1 I 0.34902(12) 0.34524(10) 0.35966(7) 0.0167(3) Uani 1 1 d . .
I2 I 0.11056(11) 0.06170(10) 0.36770(7) 0.0176(3) Uani 1 1 d . .
I3 I 0.50095(11) 0.13768(10) 0.13094(7) 0.0164(3) Uani 1 1 d . .
I4 I 0.04702(11) 0.43728(10) 0.15854(7) 0.0165(3) Uani 1 1 d . .
Cu1 Cu 0.1059(3) 0.3218(2) 0.32472(16) 0.0180(5) Uani 1 1 d . .
Cu2 Cu 0.3782(3) 0.1211(2) 0.31097(16) 0.0183(5) Uani 1 1 d . .
Cu3 Cu 0.3343(3) 0.3647(2) 0.18767(16) 0.0186(5) Uani 1 1 d . .
Cu4 Cu 0.2015(3) 0.1746(2) 0.19565(16) 0.0179(5) Uani 1 1 d . .
S1 S -0.1114(4) 0.4412(4) 0.4119(3) 0.0176(8) Uani 1 1 d D .
C1 C -0.2672(19) 0.4020(19) 0.3906(10) 0.028(4) Uani 1 1 d D .
H1A H -0.3545 0.4842 0.3829 0.034 Uiso 1 1 calc R U
H1B H -0.2320 0.3643 0.3350 0.034 Uiso 1 1 calc R U
C2 C -0.3138(18) 0.2986(15) 0.4738(9) 0.019(4) Uani 1 1 d D .
H2A H -0.4227 0.3052 0.4824 0.023 Uiso 1 1 calc R U
H2B H -0.2508 0.2063 0.4657 0.023 Uiso 1 1 calc R U
C3 C -0.2895(16) 0.3284(16) 0.5550(9) 0.017(3) Uani 1 1 d D .
H3A H -0.2985 0.2537 0.6082 0.020 Uiso 1 1 calc R U
H3B H -0.3666 0.4125 0.5707 0.020 Uiso 1 1 calc R U
C4 C -0.1287(17) 0.3437(16) 0.5284(9) 0.024(4) Uani 1 1 d D .
H4A H -0.0505 0.2545 0.5313 0.029 Uiso 1 1 calc R U
H4B H -0.1169 0.3921 0.5690 0.029 Uiso 1 1 calc R U
S2 S 0.5347(4) -0.0524(4) 0.3944(2) 0.0141(8) Uani 1 1 d D .
C5 C 0.7189(15) -0.0185(16) 0.3727(11) 0.021(3) Uani 1 1 d D .
H5A H 0.7225 0.0647 0.3259 0.025 Uiso 1 1 calc R U
H5B H 0.7357 -0.0086 0.4290 0.025 Uiso 1 1 calc R U
C6 C 0.8378(16) -0.1412(17) 0.3393(11) 0.027(4) Uani 1 1 d D .
H6A H 0.9332 -0.1186 0.3040 0.032 Uiso 1 1 calc R U
H6B H 0.8618 -0.2155 0.3916 0.032 Uiso 1 1 calc R U
C7 C 0.7731(15) -0.1838(16) 0.2802(10) 0.017(3) Uani 1 1 d D .
H7A H 0.8379 -0.2732 0.2669 0.021 Uiso 1 1 calc R U
H7B H 0.7676 -0.1177 0.2221 0.021 Uiso 1 1 calc R U
C8 C 0.6143(16) -0.1901(16) 0.3337(11) 0.021(3) Uani 1 1 d D .
H8A H 0.6200 -0.2776 0.3771 0.025 Uiso 1 1 calc R U
H8B H 0.5497 -0.1800 0.2921 0.025 Uiso 1 1 calc R U
S3 S 0.4055(4) 0.5518(4) 0.1003(3) 0.0158(8) Uani 1 1 d D .
C9 C 0.3008(16) 0.6858(15) 0.1649(11) 0.024(3) Uani 1 1 d D .
H9A H 0.2182 0.7531 0.1362 0.028 Uiso 1 1 calc R U
H9B H 0.2552 0.6482 0.2282 0.028 Uiso 1 1 calc R U
C10 C 0.4209(17) 0.7492(15) 0.1629(13) 0.028(4) Uani 1 1 d D .
H10A H 0.4448 0.8086 0.1030 0.033 Uiso 1 1 calc R U
H10B H 0.3841 0.8030 0.2107 0.033 Uiso 1 1 calc R U
C11 C 0.5600(17) 0.6324(15) 0.1799(11) 0.023(4) Uani 1 1 d D .
H11A H 0.5412 0.5827 0.2437 0.027 Uiso 1 1 calc R U
H11B H 0.6493 0.6653 0.1686 0.027 Uiso 1 1 calc R U
C12 C 0.5900(15) 0.5409(16) 0.1151(12) 0.024(3) Uani 1 1 d D .
H12A H 0.6431 0.4468 0.1408 0.028 Uiso 1 1 calc R U
H12B H 0.6550 0.5708 0.0559 0.028 Uiso 1 1 calc R U
S4 S 0.1261(5) 0.0714(4) 0.1159(3) 0.0215(9) Uani 1 1 d D .
C13 C -0.0820(15) 0.1467(16) 0.1287(9) 0.019(4) Uani 1 1 d D .
H13A H -0.1327 0.0761 0.1411 0.023 Uiso 1 1 calc R U
H13B H -0.1253 0.1956 0.1794 0.023 Uiso 1 1 calc R U
C14 C -0.1043(16) 0.2435(15) 0.0388(9) 0.018(4) Uani 1 1 d D .
H14A H -0.2037 0.2519 0.0274 0.022 Uiso 1 1 calc R U
H14B H -0.1036 0.3338 0.0405 0.022 Uiso 1 1 calc R U
C15 C 0.0255(16) 0.1875(16) -0.0357(9) 0.019(4) Uani 1 1 d D .
H15A H 0.0276 0.2556 -0.0932 0.023 Uiso 1 1 calc R U
H15B H 0.0131 0.1065 -0.0461 0.023 Uiso 1 1 calc R U
C16 C 0.1713(16) 0.1516(17) -0.0036(9) 0.030(4) Uani 1 1 d D .
H16A H 0.2007 0.2334 -0.0107 0.036 Uiso 1 1 calc R U
H16B H 0.2562 0.0888 -0.0385 0.036 Uiso 1 1 calc R U

loop_
_atom_site_aniso_label
_atom_site_aniso_U_11
_atom_site_aniso_U_22
_atom_site_aniso_U_33
_atom_site_aniso_U_23
_atom_site_aniso_U_13
_atom_site_aniso_U_12
I1 0.0173(6) 0.0158(5) 0.0190(5) -0.0056(4) -0.0078(4) -0.0023(4)
I2 0.0144(5) 0.0129(5) 0.0219(6) -0.0006(4) -0.0034(4) -0.0025(4)
I3 0.0122(5) 0.0162(5) 0.0170(5) -0.0056(4) -0.0020(4) 0.0010(4)
I4 0.0151(5) 0.0115(5) 0.0208(5) -0.0003(4) -0.0084(4) -0.0003(4)
Cu1 0.0133(12) 0.0158(12) 0.0219(13) -0.0049(10) -0.0027(10) -0.0009(10)
Cu2 0.0154(13) 0.0167(12) 0.0207(13) -0.0042(10) -0.0077(10) 0.0011(10)
Cu3 0.0169(13) 0.0171(12) 0.0215(13) -0.0042(10) -0.0046(10) -0.0042(10)
Cu4 0.0165(13) 0.0158(12) 0.0233(13) -0.0053(10) -0.0087(10) -0.0025(10)
S1 0.013(2) 0.0116(19) 0.025(2) -0.0036(16) -0.0032(16) -0.0009(15)
C1 0.019(10) 0.045(12) 0.026(10) 0.006(8) -0.010(8) -0.022(9)
C2 0.012(8) 0.020(9) 0.025(9) -0.009(7) -0.006(7) 0.001(7)
C3 0.019(9) 0.014(8) 0.017(8) -0.003(6) -0.012(7) 0.002(7)
C4 0.024(10) 0.015(9) 0.029(10) -0.010(7) -0.003(8) 0.003(7)
S2 0.0111(19) 0.0133(19) 0.0159(19) -0.0029(15) -0.0033(15) -0.0013(15)
C5 0.017(6) 0.033(7) 0.023(6) -0.011(5) -0.010(5) -0.011(6)
C6 0.011(9) 0.031(10) 0.025(10) -0.006(8) -0.001(7) 0.008(8)
C7 0.008(8) 0.021(9) 0.019(8) -0.009(7) 0.001(7) 0.002(7)
C8 0.017(6) 0.033(7) 0.023(6) -0.011(5) -0.010(5) -0.011(6)
S3 0.017(2) 0.0149(19) 0.0154(19) -0.0025(15) -0.0050(16) -0.0039(16)
C9 0.021(7) 0.020(6) 0.026(7) -0.006(5) -0.012(6) 0.004(5)
C10 0.017(9) 0.020(9) 0.033(10) -0.008(8) 0.004(8) 0.003(7)
C11 0.019(9) 0.024(9) 0.031(10) -0.002(8) -0.006(8) -0.016(8)
C12 0.021(7) 0.020(6) 0.026(7) -0.006(5) -0.012(6) 0.004(5)
S4 0.023(2) 0.014(2) 0.030(2) -0.0037(17) -0.0154(18) -0.0014(17)
C13 0.020(9) 0.022(9) 0.014(8) -0.004(7) -0.008(7) 0.001(7)
C14 0.013(9) 0.023(9) 0.020(9) 0.003(7) -0.008(7) -0.009(7)
C15 0.024(10) 0.012(8) 0.021(9) -0.001(7) -0.009(7) -0.004(7)
C16 0.026(10) 0.030(10) 0.029(10) -0.024(8) -0.002(8) 0.010(8)

loop_
_atom_type_symbol
_atom_type_description
_atom_type_scat_dispersion_real
_atom_type_scat_dispersion_imag
_atom_type_scat_source
C C 0.0181 0.0091 'International Tables Vol C Tables 4.2.6.8 and 6.1.1.4'
H H 0.0000 0.0000 'International Tables Vol C Tables 4.2.6.8 and 6.1.1.4'
S S 0.3331 0.5567 'International Tables Vol C Tables 4.2.6.8 and 6.1.1.4'
Cu Cu -1.9646 0.5888 'International Tables Vol C Tables 4.2.6.8 and 6.1.1.4'
I I -0.3257 6.8362 'International Tables Vol C Tables 4.2.6.8 and 6.1.1.4'

loop_
_geom_angle_atom_site_label_1
_geom_angle_atom_site_label_2
_geom_angle_atom_site_label_3
_geom_angle
Cu2 I1 Cu1 62.06(7)
Cu2 I1 Cu3 62.30(7)
Cu1 I1 Cu3 58.98(7)
Cu4 I2 Cu1 60.48(7)
Cu4 I2 Cu2 59.65(7)
Cu1 I2 Cu2 61.15(7)
Cu3 I3 Cu4 62.01(7)
Cu3 I3 Cu2 62.27(7)
Cu4 I3 Cu2 59.37(7)
Cu4 I4 Cu1 60.02(7)
Cu4 I4 Cu3 60.77(7)
Cu1 I4 Cu3 58.29(7)
S1 Cu1 Cu3 139.61(15)
S1 Cu1 I1 108.72(14)
Cu3 Cu1 I1 61.25(8)
S1 Cu1 Cu4 142.41(15)
Cu3 Cu1 Cu4 61.83(9)
I1 Cu1 Cu4 108.81(10)
S1 Cu1 I2 108.66(13)
Cu3 Cu1 I2 111.42(10)
I1 Cu1 I2 110.29(9)
Cu4 Cu1 I2 59.05(7)
S1 Cu1 I4 99.79(13)
Cu3 Cu1 I4 61.54(8)
I1 Cu1 I4 118.22(9)
Cu4 Cu1 I4 59.87(7)
I2 Cu1 I4 110.36(9)
S1 Cu1 Cu2 150.34(15)
Cu3 Cu1 Cu2 61.94(9)
I1 Cu1 Cu2 58.79(7)
Cu4 Cu1 Cu2 58.65(8)
I2 Cu1 Cu2 59.53(7)
I4 Cu1 Cu2 109.80(10)
S2 Cu2 I1 106.80(13)
S2 Cu2 Cu4 142.91(15)
I1 Cu2 Cu4 110.03(10)
S2 Cu2 I2 103.44(13)
I1 Cu2 I2 110.42(9)
Cu4 Cu2 I2 59.34(8)
S2 Cu2 I3 110.74(13)
I1 Cu2 I3 110.53(9)
Cu4 Cu2 I3 59.60(7)
I2 Cu2 I3 114.45(9)
S2 Cu2 Cu1 143.47(15)
I1 Cu2 Cu1 59.15(7)
Cu4 Cu2 Cu1 59.75(8)
I2 Cu2 Cu1 59.33(7)
I3 Cu2 Cu1 105.78(9)
S2 Cu2 Cu3 149.07(15)
I1 Cu2 Cu3 59.72(7)
Cu4 Cu2 Cu3 60.56(8)
I2 Cu2 Cu3 107.37(9)
I3 Cu2 Cu3 57.93(7)
Cu1 Cu2 Cu3 57.27(8)
S3 Cu3 Cu1 135.12(14)
S3 Cu3 I3 114.32(13)
Cu1 Cu3 I3 110.25(10)
S3 Cu3 I1 107.27(13)
Cu1 Cu3 I1 59.77(8)
I3 Cu3 I1 110.64(9)
S3 Cu3 I4 98.97(13)
Cu1 Cu3 I4 60.17(7)
I3 Cu3 I4 109.67(9)
I1 Cu3 I4 115.62(9)
S3 Cu3 Cu4 145.57(15)
Cu1 Cu3 Cu4 59.98(9)
I3 Cu3 Cu4 59.26(7)
I1 Cu3 Cu4 106.25(10)
I4 Cu3 Cu4 58.85(7)
S3 Cu3 Cu2 152.95(15)
Cu1 Cu3 Cu2 60.79(9)
I3 Cu3 Cu2 59.80(7)
I1 Cu3 Cu2 57.98(7)
I4 Cu3 Cu2 107.86(10)
Cu4 Cu3 Cu2 57.74(8)
S4 Cu4 I2 103.68(14)
S4 Cu4 Cu2 141.76(15)
I2 Cu4 Cu2 61.01(8)
S4 Cu4 I3 106.84(14)
I2 Cu4 I3 117.28(9)
Cu2 Cu4 I3 61.03(7)
S4 Cu4 I4 105.74(13)
I2 Cu4 I4 111.76(9)
Cu2 Cu4 I4 112.48(10)
I3 Cu4 I4 110.54(9)
S4 Cu4 Cu1 144.84(16)
I2 Cu4 Cu1 60.48(7)
Cu2 Cu4 Cu1 61.60(9)
I3 Cu4 Cu1 108.30(10)
I4 Cu4 Cu1 60.11(7)
S4 Cu4 Cu3 146.72(16)
I2 Cu4 Cu3 109.57(10)
Cu2 Cu4 Cu3 61.71(9)
I3 Cu4 Cu3 58.74(7)
I4 Cu4 Cu3 60.38(7)
Cu1 Cu4 Cu3 58.19(8)
C4 S1 C1 94.6(6)
C4 S1 Cu1 107.3(5)
C1 S1 Cu1 104.2(7)
C2 C1 S1 106.0(9)
C2 C1 H1A 110.5
S1 C1 H1A 110.5
C2 C1 H1B 110.5
S1 C1 H1B 110.5
H1A C1 H1B 108.7
C3 C2 C1 107.6(11)
C3 C2 H2A 110.2
C1 C2 H2A 110.2
C3 C2 H2B 110.2
C1 C2 H2B 110.2
H2A C2 H2B 108.5
C2 C3 C4 106.5(11)
C2 C3 H3A 110.4
C4 C3 H3A 110.4
C2 C3 H3B 110.4
C4 C3 H3B 110.4
H3A C3 H3B 108.6
C3 C4 S1 104.5(9)
C3 C4 H4A 110.9
S1 C4 H4A 110.9
C3 C4 H4B 110.9
S1 C4 H4B 110.9
H4A C4 H4B 108.9
C8 S2 C5 94.3(6)
C8 S2 Cu2 106.9(6)
C5 S2 Cu2 109.3(6)
C6 C5 S2 104.5(9)
C6 C5 H5A 110.9
S2 C5 H5A 110.9
C6 C5 H5B 110.9
S2 C5 H5B 110.9
H5A C5 H5B 108.9
C7 C6 C5 108.0(11)
C7 C6 H6A 110.1
C5 C6 H6A 110.1
C7 C6 H6B 110.1
C5 C6 H6B 110.1
H6A C6 H6B 108.4
C6 C7 C8 106.1(11)
C6 C7 H7A 110.5
C8 C7 H7A 110.5
C6 C7 H7B 110.5
C8 C7 H7B 110.5
H7A C7 H7B 108.7
C7 C8 S2 106.7(9)
C7 C8 H8A 110.4
S2 C8 H8A 110.4
C7 C8 H8B 110.4
S2 C8 H8B 110.4
H8A C8 H8B 108.6
C12 S3 C9 93.8(6)
C12 S3 Cu3 109.5(6)
C9 S3 Cu3 105.6(6)
C10 C9 S3 104.7(9)
C10 C9 H9A 110.8
S3 C9 H9A 110.8
C10 C9 H9B 110.8
S3 C9 H9B 110.8
H9A C9 H9B 108.9
C11 C10 C9 105.4(11)
C11 C10 H10A 110.7
C9 C10 H10A 110.7
C11 C10 H10B 110.7
C9 C10 H10B 110.7
H10A C10 H10B 108.8
C10 C11 C12 107.1(11)
C10 C11 H11A 110.3
C12 C11 H11A 110.3
C10 C11 H11B 110.3
C12 C11 H11B 110.3
H11A C11 H11B 108.6
C11 C12 S3 106.9(9)
C11 C12 H12A 110.3
S3 C12 H12A 110.3
C11 C12 H12B 110.3
S3 C12 H12B 110.3
H12A C12 H12B 108.6
C16 S4 C13 94.4(6)
C16 S4 Cu4 107.0(6)
C13 S4 Cu4 106.6(5)
C14 C13 S4 105.7(9)
C14 C13 H13A 110.6
S4 C13 H13A 110.6
C14 C13 H13B 110.6
S4 C13 H13B 110.6
H13A C13 H13B 108.7
C15 C14 C13 107.8(11)
C15 C14 H14A 110.1
C13 C14 H14A 110.1
C15 C14 H14B 110.1
C13 C14 H14B 110.1
H14A C14 H14B 108.5
C14 C15 C16 106.5(11)
C14 C15 H15A 110.4
C16 C15 H15A 110.4
C14 C15 H15B 110.4
C16 C15 H15B 110.4
H15A C15 H15B 108.6
C15 C16 S4 104.7(10)
C15 C16 H16A 110.8
S4 C16 H16A 110.8
C15 C16 H16B 110.8
S4 C16 H16B 110.8
H16A C16 H16B 108.9

loop_
_geom_bond_atom_site_label_1
_geom_bond_atom_site_label_2
_geom_bond_distance
I1 Cu2 2.651(2)
I1 Cu1 2.661(3)
I1 Cu3 2.700(3)
I2 Cu4 2.650(3)
I2 Cu1 2.689(2)
I2 Cu2 2.695(3)
I3 Cu3 2.651(2)
I3 Cu4 2.665(3)
I3 Cu2 2.703(3)
I4 Cu4 2.685(2)
I4 Cu1 2.691(3)
I4 Cu3 2.728(3)
Cu1 S1 2.300(5)
Cu1 Cu3 2.639(3)
Cu1 Cu4 2.689(3)
Cu1 Cu2 2.738(3)
Cu2 S2 2.298(4)
Cu2 Cu4 2.659(3)
Cu2 Cu3 2.768(3)
Cu3 S3 2.296(5)
Cu3 Cu4 2.738(3)
Cu4 S4 2.300(5)
S1 C4 1.826(13)
S1 C1 1.833(13)
C1 C2 1.525(16)
C1 H1A 0.9900
C1 H1B 0.9900
C2 C3 1.506(16)
C2 H2A 0.9900
C2 H2B 0.9900
C3 C4 1.528(16)
C3 H3A 0.9900
C3 H3B 0.9900
C4 H4A 0.9900
C4 H4B 0.9900
S2 C8 1.816(13)
S2 C5 1.843(12)
C5 C6 1.521(16)
C5 H5A 0.9900
C5 H5B 0.9900
C6 C7 1.505(16)
C6 H6A 0.9900
C6 H6B 0.9900
C7 C8 1.517(16)
C7 H7A 0.9900
C7 H7B 0.9900
C8 H8A 0.9900
C8 H8B 0.9900
S3 C12 1.813(13)
S3 C9 1.832(13)
C9 C10 1.525(16)
C9 H9A 0.9900
C9 H9B 0.9900
C10 C11 1.509(16)
C10 H10A 0.9900
C10 H10B 0.9900
C11 C12 1.521(16)
C11 H11A 0.9900
C11 H11B 0.9900
C12 H12A 0.9900
C12 H12B 0.9900
S4 C16 1.822(14)
S4 C13 1.840(13)
C13 C14 1.523(16)
C13 H13A 0.9900
C13 H13B 0.9900
C14 C15 1.513(16)
C14 H14A 0.9900
C14 H14B 0.9900
C15 C16 1.513(16)
C15 H15A 0.9900
C15 H15B 0.9900
C16 H16A 0.9900
C16 H16B 0.9900

loop_
_geom_torsion_atom_site_label_1
_geom_torsion_atom_site_label_2
_geom_torsion_atom_site_label_3
_geom_torsion_atom_site_label_4
_geom_torsion
C4 S1 C1 C2 -6.7(14)
Cu1 S1 C1 C2 102.4(12)
S1 C1 C2 C3 32.3(16)
C1 C2 C3 C4 -48.9(16)
C2 C3 C4 S1 41.7(14)
C1 S1 C4 C3 -19.8(12)
Cu1 S1 C4 C3 -126.2(9)
C8 S2 C5 C6 -13.8(12)
Cu2 S2 C5 C6 -123.4(10)
S2 C5 C6 C7 37.8(15)
C5 C6 C7 C8 -49.1(17)
C6 C7 C8 S2 36.6(15)
C5 S2 C8 C7 -12.9(12)
Cu2 S2 C8 C7 98.7(10)
C12 S3 C9 C10 21.0(13)
Cu3 S3 C9 C10 132.5(10)
S3 C9 C10 C11 -43.0(15)
C9 C10 C11 C12 49.7(17)
C10 C11 C12 S3 -32.9(16)
C9 S3 C12 C11 6.4(13)
Cu3 S3 C12 C11 -101.6(11)
C16 S4 C13 C14 -5.4(12)
Cu4 S4 C13 C14 103.9(10)
S4 C13 C14 C15 31.0(15)
C13 C14 C15 C16 -48.6(17)
C14 C15 C16 S4 42.4(14)
C13 S4 C16 C15 -21.1(12)
Cu4 S4 C16 C15 -130.0(10)
